data_1518743
loop_
_publ_author_name
'Collins, Mary S.'
'Choi, Robert Y.'
'Zakharov, Lev N.'
'Watson, Lori A.'
'Hay, Benjamin P.'
'Johnson, Darren W.'

_publ_section_title
;
 Self-assembled trinuclear arsenic and antimony macrobicycles
;
_journal_issue 4
_journal_name_full 'Chem. Sci.'
_journal_page_first 2444
_journal_paper_doi 10.1039/C4SC04042B
_journal_volume 6
_journal_year 2015
_chemical_formula_sum 'C30 H42 Cl3 S6 Sb3'
_chemical_formula_weight 1066.60
_chemical_name_systematic
;
 ?
;
_space_group_IT_number 148
_symmetry_cell_setting hexagonal
_symmetry_space_group_name_Hall '-R 3'
_symmetry_space_group_name_H-M 'R -3 :H'
_atom_sites_solution_hydrogens geom
_atom_sites_solution_primary direct
_atom_sites_solution_secondary difmap
_audit_creation_method SHELXTL
_audit_update_record
;
2014-12-30 deposited with the CCDC.
2015-02-03 downloaded from the CCDC.
;
_cell_angle_alpha 90.00
_cell_angle_beta 90.00
_cell_angle_gamma 120.00
_cell_formula_units_Z 6
_cell_length_a 16.4580(6)
_cell_length_b 16.4580(6)
_cell_length_c 23.9449(8)
_cell_measurement_reflns_used 9992
_cell_measurement_temperature 100(2)
_cell_measurement_theta_max 39.34
_cell_measurement_theta_min 3.88
_cell_volume 5616.9(3)
_computing_cell_refinement 'Bruker SAINT'
_computing_data_collection 'Bruker APEX2'
_computing_data_reduction 'Bruker SAINT'
_computing_molecular_graphics 'Bruker SHELXTL'
_computing_publication_material 'Bruker SHELXTL'
_computing_structure_refinement 'SHELXL-97 (Sheldrick, 1997)'
_computing_structure_solution 'SHELXS-97 (Sheldrick, 1990)'
_diffrn_ambient_temperature 100(2)
_diffrn_measured_fraction_theta_full 0.995
_diffrn_measured_fraction_theta_max 0.995
_diffrn_measurement_device_type 'Bruker APEX-II CCD'
_diffrn_measurement_method '\f and \w scans'
_diffrn_radiation_monochromator 'Triumph mirror'
_diffrn_radiation_source 'fine-focus sealed tube'
_diffrn_radiation_type MoK\a
_diffrn_radiation_wavelength 0.71073
_diffrn_reflns_av_R_equivalents 0.0354
_diffrn_reflns_av_sigmaI/netI 0.0255
_diffrn_reflns_limit_h_max 21
_diffrn_reflns_limit_h_min -21
_diffrn_reflns_limit_k_max 21
_diffrn_reflns_limit_k_min -13
_diffrn_reflns_limit_l_max 31
_diffrn_reflns_limit_l_min -31
_diffrn_reflns_number 14133
_diffrn_reflns_theta_full 28.00
_diffrn_reflns_theta_max 28.00
_diffrn_reflns_theta_min 2.98
_diffrn_standards_number 0
_exptl_absorpt_coefficient_mu 2.719
_exptl_absorpt_correction_T_max 0.8990
_exptl_absorpt_correction_T_min 0.7020
_exptl_absorpt_correction_type multi-scan
_exptl_absorpt_process_details SADABS
_exptl_crystal_colour colorless
_exptl_crystal_density_diffrn 1.892
_exptl_crystal_density_method 'not measured'
_exptl_crystal_description block
_exptl_crystal_F_000 3132
_exptl_crystal_size_max 0.14
_exptl_crystal_size_mid 0.12
_exptl_crystal_size_min 0.04
_refine_diff_density_max 1.265
_refine_diff_density_min -0.513
_refine_diff_density_rms 0.110
_refine_ls_extinction_method none
_refine_ls_goodness_of_fit_ref 1.162
_refine_ls_hydrogen_treatment constr
_refine_ls_matrix_type full
_refine_ls_number_parameters 127
_refine_ls_number_reflns 3020
_refine_ls_number_restraints 0
_refine_ls_restrained_S_all 1.162
_refine_ls_R_factor_all 0.0294
_refine_ls_R_factor_gt 0.0250
_refine_ls_shift/su_max 0.001
_refine_ls_shift/su_mean 0.000
_refine_ls_structure_factor_coef Fsqd
_refine_ls_weighting_details 'calc w=1/[\s^2^(Fo^2^)+(0.0349P)^2^+14.1265P] where P=(Fo^2^+2Fc^2^)/3'
_refine_ls_weighting_scheme calc
_refine_ls_wR_factor_gt 0.0679
_refine_ls_wR_factor_ref 0.0706
_reflns_number_gt 2720
_reflns_number_total 3020
_reflns_threshold_expression >2sigma(I)
_cod_data_source_file c4sc04042b2.cif
_cod_data_source_block mo_asr121_0m
_cod_depositor_comments
;
The following automatic conversions were performed:

'_symmetry_cell_setting' value 'Hexagonal' changed to 'hexagonal'
according to
/usr/data/users/saulius/crontab/automatic-downloads/rss-feeds/RSC/lib/dictionaries/cif_core.dic
dictionary named 'cif_core.dic' version 2.4.2 from 2011-04-26.

Automatic conversion script
Id: cif_fix_values 3008 2015-01-20 13:52:24Z robertas 

 Adding full bibliography for 1518738--1518743.cif.
;
_cod_original_sg_symbol_H-M R-3
_cod_database_code 1518743

loop_
_symmetry_equiv_pos_as_xyz
'x, y, z'
'-y, x-y, z'
'-x+y, -x, z'
'x+2/3, y+1/3, z+1/3'
'-y+2/3, x-y+1/3, z+1/3'
'-x+y+2/3, -x+1/3, z+1/3'
'x+1/3, y+2/3, z+2/3'
'-y+1/3, x-y+2/3, z+2/3'
'-x+y+1/3, -x+2/3, z+2/3'
'-x, -y, -z'
'y, -x+y, -z'
'x-y, x, -z'
'-x+2/3, -y+1/3, -z+1/3'
'y+2/3, -x+y+1/3, -z+1/3'
'x-y+2/3, x+1/3, -z+1/3'
'-x+1/3, -y+2/3, -z+2/3'
'y+1/3, -x+y+2/3, -z+2/3'
'x-y+1/3, x+2/3, -z+2/3'

loop_
_atom_site_label
_atom_site_type_symbol
_atom_site_fract_x
_atom_site_fract_y
_atom_site_fract_z
_atom_site_U_iso_or_equiv
_atom_site_adp_type
_atom_site_occupancy
_atom_site_symmetry_multiplicity
_atom_site_calc_flag
_atom_site_refinement_flags
Sb1 Sb 0.759127(13) 0.263363(12) 0.078952(8) 0.01608(8) Uani 1 1 d .
S1 S 0.71674(5) 0.13826(5) 0.14468(3) 0.01730(14) Uani 1 1 d .
S2 S 0.71831(5) 0.13843(5) 0.01310(3) 0.02017(15) Uani 1 1 d .
Cl1 Cl 0.92797(5) 0.33509(5) 0.07814(3) 0.02412(16) Uani 1 1 d .
C1 C 0.72019(19) 0.18941(19) 0.21397(11) 0.0161(5) Uani 1 1 d .
H1A H 0.6776 0.1385 0.2395 0.019 Uiso 1 1 calc R
H1B H 0.7846 0.2170 0.2292 0.019 Uiso 1 1 calc R
C2 C 0.69245(19) 0.26373(19) 0.21310(10) 0.0134(5) Uani 1 1 d .
C3 C 0.59646(19) 0.23751(18) 0.21281(11) 0.0140(5) Uani 1 1 d .
C4 C 0.52119(19) 0.13479(19) 0.21607(12) 0.0179(5) Uani 1 1 d .
H4A H 0.5446 0.0961 0.1983 0.021 Uiso 1 1 calc R
H4B H 0.4651 0.1250 0.1952 0.021 Uiso 1 1 calc R
C5 C 0.4935(2) 0.1027(2) 0.27692(13) 0.0226(6) Uani 1 1 d .
H5A H 0.4448 0.0363 0.2775 0.034 Uiso 1 1 calc R
H5B H 0.4693 0.1402 0.2945 0.034 Uiso 1 1 calc R
H5C H 0.5486 0.1111 0.2975 0.034 Uiso 1 1 calc R
C6 C 0.7223(2) 0.1909(2) -0.05581(11) 0.0167(5) Uani 1 1 d .
H6A H 0.7869 0.2191 -0.0707 0.020 Uiso 1 1 calc R
H6B H 0.6804 0.1403 -0.0817 0.020 Uiso 1 1 calc R
C7 C 0.69388(19) 0.26500(19) -0.05495(11) 0.0140(5) Uani 1 1 d .
C8 C 0.59712(19) 0.23681(19) -0.05468(10) 0.0144(5) Uani 1 1 d .
C9 C 0.52409(19) 0.13334(19) -0.05696(12) 0.0179(5) Uani 1 1 d .
H9A H 0.4672 0.1230 -0.0368 0.021 Uiso 1 1 calc R
H9B H 0.5488 0.0971 -0.0375 0.021 Uiso 1 1 calc R
C10 C 0.4974(2) 0.0967(2) -0.11626(13) 0.0242(6) Uani 1 1 d .
H10A H 0.4501 0.0298 -0.1153 0.036 Uiso 1 1 calc R
H10B H 0.5532 0.1052 -0.1362 0.036 Uiso 1 1 calc R
H10C H 0.4717 0.1314 -0.1356 0.036 Uiso 1 1 calc R

loop_
_atom_site_aniso_label
_atom_site_aniso_U_11
_atom_site_aniso_U_22
_atom_site_aniso_U_33
_atom_site_aniso_U_23
_atom_site_aniso_U_13
_atom_site_aniso_U_12
Sb1 0.01455(11) 0.01194(10) 0.02422(11) -0.00045(6) -0.00034(6) 0.00847(8)
S1 0.0163(3) 0.0105(3) 0.0255(3) -0.0003(2) 0.0028(2) 0.0070(3)
S2 0.0255(4) 0.0134(3) 0.0252(3) -0.0011(2) -0.0023(3) 0.0124(3)
Cl1 0.0152(3) 0.0214(3) 0.0312(3) 0.0059(3) 0.0017(3) 0.0057(3)
C1 0.0138(12) 0.0124(12) 0.0237(12) 0.0008(10) 0.0012(10) 0.0076(10)
C2 0.0126(12) 0.0117(12) 0.0180(11) 0.0000(9) 0.0013(9) 0.0077(10)
C3 0.0105(12) 0.0095(12) 0.0200(11) 0.0000(9) 0.0006(9) 0.0035(10)
C4 0.0118(12) 0.0092(12) 0.0296(13) -0.0037(10) -0.0007(10) 0.0029(10)
C5 0.0179(14) 0.0156(13) 0.0336(15) 0.0055(11) 0.0061(12) 0.0079(12)
C6 0.0164(13) 0.0151(13) 0.0226(12) 0.0004(10) 0.0000(10) 0.0109(11)
C7 0.0122(12) 0.0124(12) 0.0187(11) -0.0014(9) -0.0015(9) 0.0072(10)
C8 0.0111(12) 0.0115(12) 0.0188(11) -0.0007(9) 0.0004(9) 0.0044(10)
C9 0.0120(12) 0.0126(13) 0.0272(13) -0.0001(10) 0.0007(10) 0.0049(10)
C10 0.0196(14) 0.0156(14) 0.0325(15) -0.0060(11) -0.0032(12) 0.0052(12)

loop_
_atom_type_symbol
_atom_type_description
_atom_type_scat_dispersion_real
_atom_type_scat_dispersion_imag
_atom_type_scat_source
C C 0.0033 0.0016 'International Tables Vol C Tables 4.2.6.8 and 6.1.1.4'
H H 0.0000 0.0000 'International Tables Vol C Tables 4.2.6.8 and 6.1.1.4'
S S 0.1246 0.1234 'International Tables Vol C Tables 4.2.6.8 and 6.1.1.4'
Cl Cl 0.1484 0.1585 'International Tables Vol C Tables 4.2.6.8 and 6.1.1.4'
Sb Sb -0.5866 1.5461 'International Tables Vol C Tables 4.2.6.8 and 6.1.1.4'

loop_
_geom_angle_atom_site_label_1
_geom_angle_atom_site_label_2
_geom_angle_atom_site_label_3
_geom_angle
_geom_angle_site_symmetry_1
S1 Sb1 S2 81.92(2) .
S1 Sb1 Cl1 101.20(2) .
S2 Sb1 Cl1 100.01(3) .
C1 S1 Sb1 105.56(9) .
C6 S2 Sb1 104.86(9) .
C2 C1 S1 113.89(18) .
C2 C1 H1A 108.8 .
S1 C1 H1A 108.8 .
C2 C1 H1B 108.8 .
S1 C1 H1B 108.8 .
H1A C1 H1B 107.7 .
C3 C2 C3 120.5(3) 2_655
C3 C2 C1 119.5(2) 2_655
C3 C2 C1 119.9(2) .
C2 C3 C2 119.5(3) 3_665
C2 C3 C4 120.1(2) 3_665
C2 C3 C4 120.3(2) .
C3 C4 C5 111.6(2) .
C3 C4 H4A 109.3 .
C5 C4 H4A 109.3 .
C3 C4 H4B 109.3 .
C5 C4 H4B 109.3 .
H4A C4 H4B 108.0 .
C4 C5 H5A 109.5 .
C4 C5 H5B 109.5 .
H5A C5 H5B 109.5 .
C4 C5 H5C 109.5 .
H5A C5 H5C 109.5 .
H5B C5 H5C 109.5 .
C7 C6 S2 114.35(18) .
C7 C6 H6A 108.7 .
S2 C6 H6A 108.7 .
C7 C6 H6B 108.7 .
S2 C6 H6B 108.7 .
H6A C6 H6B 107.6 .
C8 C7 C8 121.1(3) 2_655
C8 C7 C6 119.7(2) 2_655
C8 C7 C6 119.1(2) .
C7 C8 C7 118.8(3) 3_665
C7 C8 C9 121.3(2) 3_665
C7 C8 C9 119.8(2) .
C8 C9 C10 112.9(2) .
C8 C9 H9A 109.0 .
C10 C9 H9A 109.0 .
C8 C9 H9B 109.0 .
C10 C9 H9B 109.0 .
H9A C9 H9B 107.8 .
C9 C10 H10A 109.5 .
C9 C10 H10B 109.5 .
H10A C10 H10B 109.5 .
C9 C10 H10C 109.5 .
H10A C10 H10C 109.5 .
H10B C10 H10C 109.5 .

loop_
_geom_bond_atom_site_label_1
_geom_bond_atom_site_label_2
_geom_bond_distance
_geom_bond_site_symmetry_2
Sb1 S1 2.4014(7) .
Sb1 S2 2.4050(7) .
Sb1 Cl1 2.4156(7) .
S1 C1 1.848(3) .
S2 C6 1.848(3) .
C1 C2 1.505(4) .
C1 H1A 0.9900 .
C1 H1B 0.9900 .
C2 C3 1.407(4) 2_655
C2 C3 1.414(4) .
C3 C2 1.407(4) 3_665
C3 C4 1.518(4) .
C4 C5 1.539(4) .
C4 H4A 0.9900 .
C4 H4B 0.9900 .
C5 H5A 0.9800 .
C5 H5B 0.9800 .
C5 H5C 0.9800 .
C6 C7 1.510(4) .
C6 H6A 0.9900 .
C6 H6B 0.9900 .
C7 C8 1.404(4) 2_655
C7 C8 1.419(4) .
C8 C7 1.404(4) 3_665
C8 C9 1.517(4) .
C9 C10 1.519(4) .
C9 H9A 0.9900 .
C9 H9B 0.9900 .
C10 H10A 0.9800 .
C10 H10B 0.9800 .
C10 H10C 0.9800 .

loop_
_geom_torsion_atom_site_label_1
_geom_torsion_atom_site_label_2
_geom_torsion_atom_site_label_3
_geom_torsion_atom_site_label_4
_geom_torsion
_geom_torsion_site_symmetry_1
_geom_torsion_site_symmetry_4
S2 Sb1 S1 C1 -173.35(9) . .
Cl1 Sb1 S1 C1 87.98(9) . .
S1 Sb1 S2 C6 172.60(10) . .
Cl1 Sb1 S2 C6 -87.36(10) . .
Sb1 S1 C1 C2 33.0(2) . .
S1 C1 C2 C3 -99.0(3) . 2_655
S1 C1 C2 C3 81.2(3) . .
C3 C2 C3 C2 -0.9(5) 2_655 3_665
C1 C2 C3 C2 178.77(17) . 3_665
C3 C2 C3 C4 -176.90(18) 2_655 .
C1 C2 C3 C4 2.8(4) . .
C2 C3 C4 C5 -85.3(3) 3_665 .
C2 C3 C4 C5 90.6(3) . .
Sb1 S2 C6 C7 -33.0(2) . .
S2 C6 C7 C8 99.6(3) . 2_655
S2 C6 C7 C8 -80.6(3) . .
C8 C7 C8 C7 0.9(5) 2_655 3_665
C6 C7 C8 C7 -178.80(17) . 3_665
C8 C7 C8 C9 177.95(17) 2_655 .
C6 C7 C8 C9 -1.8(4) . .
C7 C8 C9 C10 87.9(3) 3_665 .
C7 C8 C9 C10 -89.1(3) . .
